data_7010766
loop_
_publ_author_name
'Kam-Wing Lo, Kenneth'
'Chun-Ming Ng, Dominic'
'Hui, Wai-Ki'
'Cheung, Kung-Kai'

_publ_section_title
;
 Luminescent rhenium(i) polypyridine complexes with an isothiocyanate
 moiety--versatile labelling reagents for biomolecules
;
_journal_issue 18
_journal_name_full 'Journal of the Chemical Society, Dalton Transactions'
_journal_page_first 2634
_journal_paper_doi 10.1039/b103371a
_journal_year 2001
_chemical_formula_moiety '(C19 H12 N4 O3 S Re)+ (CF3SO3)-'
_chemical_formula_sum 'C20 H12 F3 N4 O6 Re S2'
_chemical_formula_weight 711.66
_space_group_IT_number 14
_symmetry_cell_setting monoclinic
_symmetry_Int_Tables_number 14
_symmetry_space_group_name_Hall '-P 2ybc'
_symmetry_space_group_name_H-M 'P 1 21/c 1'
_audit_creation_date 'Sat Apr 29 12:55:49 2000'
_audit_creation_method 'from TEXRAY.INF file'
_cell_angle_alpha 90
_cell_angle_beta 91.508(7)
_cell_angle_gamma 90
_cell_formula_units_Z 4
_cell_length_a 11.572(1)
_cell_length_b 15.864(1)
_cell_length_c 13.054(1)
_cell_measurement_reflns_used 25
_cell_measurement_temperature 301.2
_cell_measurement_theta_max 38.8
_cell_measurement_theta_min 36.3
_cell_volume 2395.6(3)
_computing_cell_refinement 'MSC/AFC Diffractometer Control'
_computing_data_collection 'MSC/AFC DiffractometerControl'
_computing_data_reduction teXsan
_computing_publication_material teXsan
_computing_structure_refinement teXsan
_computing_structure_solution 'DIRDIF92 (PATTY)'
_diffrn_ambient_temperature 301.2
_diffrn_measurement_device AFC7R
_diffrn_measurement_method 'omega scans with profile analysis'
_diffrn_orient_matrix_UB_11 -0.00539
_diffrn_orient_matrix_UB_12 0.02683
_diffrn_orient_matrix_UB_13 0.06903
_diffrn_orient_matrix_UB_21 -0.00647
_diffrn_orient_matrix_UB_22 -0.05698
_diffrn_orient_matrix_UB_23 0.03211
_diffrn_orient_matrix_UB_31 0.08603
_diffrn_orient_matrix_UB_32 -0.00260
_diffrn_orient_matrix_UB_33 0.00876
_diffrn_radiation_detector 'scintillation counter'
_diffrn_radiation_monochromator graphite
_diffrn_radiation_source 'X-ray tube'
_diffrn_radiation_type MoKalpha
_diffrn_radiation_wavelength 0.7107
_diffrn_reflns_av_R_equivalents 1.81
_diffrn_reflns_limit_h_max 13
_diffrn_reflns_limit_h_min 0
_diffrn_reflns_limit_k_max 18
_diffrn_reflns_limit_k_min 0
_diffrn_reflns_limit_l_max 15
_diffrn_reflns_limit_l_min -15
_diffrn_reflns_number 4624
_diffrn_reflns_theta_max 25.00
_diffrn_standards_decay_% -2.51
_diffrn_standards_interval_count 300
_diffrn_standards_number 3
_exptl_absorpt_coefficient_mu 5.317
_exptl_absorpt_correction_T_max 1.000
_exptl_absorpt_correction_T_min 0.721
_exptl_absorpt_correction_type empirical
_exptl_absorpt_process_details psi-scan
_exptl_crystal_colour yellow
_exptl_crystal_density_diffrn 1.973
_exptl_crystal_density_meas 0.000
_exptl_crystal_description prism
_exptl_crystal_F_000 1368.00
_exptl_crystal_size_max 0.400
_exptl_crystal_size_mid 0.200
_exptl_crystal_size_min 0.100
_refine_diff_density_max 1.03
_refine_diff_density_min -0.86
_refine_ls_extinction_coef 0.00000
_refine_ls_extinction_method none
_refine_ls_goodness_of_fit_obs 2.205
_refine_ls_hydrogen_treatment noref
_refine_ls_matrix_type full
_refine_ls_number_parameters 325
_refine_ls_number_reflns 3278
_refine_ls_number_restraints 0
_refine_ls_R_factor_obs 0.0355
_refine_ls_shift/esd_max 0.0540
_refine_ls_structure_factor_coef F
_refine_ls_weighting_scheme sigma
_refine_ls_wR_factor_obs 0.0537
_reflns_number_observed 3278
_reflns_number_total 4397
_reflns_observed_criterion 3.00
_cod_data_source_file b103371a.txt
_cod_data_source_block afc962_complex_1_18042000
_cod_depositor_comments
;
The following automatic conversions were performed:

'_atom_site_thermal_displace_type' tag value 'Uij' was replaced with
'Uani' value 48 times.

Automatic conversion script
Id: cif_fix_values 1646 2011-03-28 12:23:43Z adriana 
;
_cod_original_sg_symbol_H-M 'P 21/c'
_cod_original_formula_sum 'C20 H12 F3 N4 O6 S2 Re'
_cod_database_code 7010766

loop_
_symmetry_equiv_pos_as_xyz
'+x,   +y,   +z'
-x,1/2+y,1/2-z
'-x,   -y,   -z'
+x,1/2-y,1/2+z

loop_
_atom_site_aniso_label
_atom_site_aniso_U_11
_atom_site_aniso_U_22
_atom_site_aniso_U_33
_atom_site_aniso_U_12
_atom_site_aniso_U_13
_atom_site_aniso_U_23
Re(1) 0.0583(2) 0.0484(2) 0.0524(2) -0.0002(1) 0.0027(1) 0.0042(1)
S(1) 0.085(2) 0.137(3) 0.105(2) 0.034(2) 0.016(2) 0.014(2)
S(2) 0.151(3) 0.104(3) 0.113(3) -0.044(2) 0.005(3) 0.007(2)
F(1) 0.43(2) 0.138(8) 0.090(6) -0.058(9) 0.037(8) -0.024(5)
F(2) 0.32(1) 0.181(10) 0.19(1) 0.13(1) -0.10(1) -0.053(8)
F(3) 0.24(1) 0.20(1) 0.157(9) -0.112(10) -0.014(8) 0.013(7)
O(1) 0.093(5) 0.074(4) 0.102(5) 0.014(4) 0.023(4) -0.016(4)
O(2) 0.116(6) 0.075(5) 0.111(6) -0.016(4) 0.029(5) 0.027(4)
O(3) 0.086(5) 0.124(6) 0.079(5) 0.003(4) -0.021(4) 0.017(4)
O(4) 0.43(2) 0.118(8) 0.115(8) -0.07(1) 0.08(1) -0.005(7)
O(5) 0.115(8) 0.29(2) 0.45(3) -0.12(1) 0.06(1) -0.22(2)
O(6) 0.18(1) 0.24(2) 0.31(2) 0.13(1) 0.03(1) -0.03(1)
N(1) 0.061(4) 0.059(4) 0.054(4) 0.001(3) 0.000(3) -0.007(3)
N(2) 0.074(4) 0.047(4) 0.060(4) -0.009(3) 0.015(3) -0.001(3)
N(3) 0.062(4) 0.056(4) 0.043(3) -0.006(3) 0.000(3) 0.002(3)
N(4) 0.059(5) 0.080(5) 0.106(6) 0.005(4) 0.017(5) -0.020(5)
C(1) 0.070(6) 0.059(5) 0.068(5) -0.011(4) 0.004(4) 0.006(4)
C(2) 0.070(6) 0.061(5) 0.073(6) 0.002(5) 0.014(5) 0.007(4)
C(3) 0.068(6) 0.076(6) 0.063(5) 0.009(5) 0.003(5) 0.013(4)
C(4) 0.076(7) 0.078(6) 0.070(6) 0.007(5) 0.000(5) -0.005(5)
C(5) 0.067(6) 0.14(1) 0.074(7) 0.030(6) -0.021(5) -0.030(7)
C(6) 0.085(7) 0.108(8) 0.062(6) 0.033(6) -0.003(5) 0.010(6)
C(7) 0.088(7) 0.096(7) 0.068(6) 0.044(6) 0.017(5) 0.020(5)
C(8) 0.076(5) 0.066(5) 0.049(5) 0.018(4) 0.015(4) 0.007(4)
C(9) 0.080(6) 0.049(5) 0.053(5) 0.006(4) 0.017(4) -0.001(4)
C(10) 0.116(9) 0.066(6) 0.060(6) 0.015(6) 0.024(6) 0.011(5)
C(11) 0.128(10) 0.058(6) 0.083(7) -0.013(6) 0.035(7) 0.006(5)
C(12) 0.106(8) 0.069(6) 0.085(7) -0.031(6) 0.032(6) -0.018(6)
C(13) 0.079(6) 0.071(6) 0.071(6) -0.009(5) 0.010(5) -0.012(5)
C(14) 0.070(5) 0.059(5) 0.080(6) 0.002(4) -0.013(5) -0.014(4)
C(15) 0.088(7) 0.077(7) 0.104(8) 0.015(5) -0.024(6) -0.032(6)
C(16) 0.093(8) 0.066(6) 0.077(6) 0.007(5) -0.007(6) -0.015(5)
C(17) 0.076(6) 0.065(5) 0.058(5) 0.005(5) 0.003(4) 0.001(4)
C(18) 0.059(5) 0.058(5) 0.056(5) 0.000(4) -0.005(4) 0.003(4)
C(19) 0.080(6) 0.085(7) 0.062(6) 0.004(5) 0.002(5) 0.003(5)
C(20) 0.20(2) 0.12(1) 0.063(8) -0.01(1) -0.018(9) 0.003(7)

loop_
_atom_site_label
_atom_site_fract_x
_atom_site_fract_y
_atom_site_fract_z
_atom_site_U_iso_or_equiv
_atom_site_thermal_displace_type
_atom_site_calc_flag
_atom_site_calc_attached_atom
Re(1) 0.15551(3) 0.11807(2) 0.25034(2) 0.0530(1) Uani ? ?
S(1) 0.7579(3) -0.1181(2) 0.0917(3) 0.109(1) Uani ? ?
S(2) 0.6675(4) 0.1710(3) 0.2638(3) 0.122(1) Uani ? ?
F(1) 0.712(1) 0.2512(6) 0.0996(7) 0.221(5) Uani ? ?
F(2) 0.615(1) 0.3197(7) 0.2033(8) 0.235(6) Uani ? ?
F(3) 0.791(1) 0.3002(7) 0.2317(8) 0.200(5) Uani ? ?
O(1) 0.0168(6) 0.2550(4) 0.3596(6) 0.089(2) Uani ? ?
O(2) 0.2988(7) 0.2579(4) 0.1535(6) 0.100(3) Uani ? ?
O(3) -0.0115(7) 0.1343(5) 0.0657(6) 0.097(3) Uani ? ?
O(4) 0.668(1) 0.1972(7) 0.3626(8) 0.219(6) Uani ? ?
O(5) 0.565(1) 0.1483(10) 0.210(2) 0.282(8) Uani ? ?
O(6) 0.769(1) 0.1175(9) 0.229(1) 0.244(9) Uani ? ?
N(1) 0.2670(6) 0.0928(4) 0.3832(5) 0.058(2) Uani ? ?
N(2) 0.0748(6) 0.0137(4) 0.3282(5) 0.060(2) Uani ? ?
N(3) 0.2526(6) 0.0166(4) 0.1724(5) 0.054(2) Uani ? ?
N(4) 0.5490(7) -0.0486(5) 0.1332(7) 0.081(3) Uani ? ?
C(1) 0.0685(8) 0.2036(6) 0.3188(7) 0.065(3) Uani ? ?
C(2) 0.2448(8) 0.2049(6) 0.1880(7) 0.067(3) Uani ? ?
C(3) 0.0483(9) 0.1276(5) 0.1340(7) 0.069(3) Uani ? ?
C(4) 0.3584(9) 0.1389(6) 0.4118(7) 0.075(3) Uani ? ?
C(5) 0.4256(9) 0.1207(8) 0.5009(9) 0.094(4) Uani ? ?
C(6) 0.3978(10) 0.0557(8) 0.5588(8) 0.085(4) Uani ? ?
C(7) 0.305(1) 0.0063(7) 0.5288(8) 0.084(4) Uani ? ?
C(8) 0.2382(8) 0.0240(5) 0.4404(6) 0.063(3) Uani ? ?
C(9) 0.1346(8) -0.0205(5) 0.4088(6) 0.061(3) Uani ? ?
C(10) 0.094(1) -0.0936(6) 0.4556(7) 0.080(3) Uani ? ?
C(11) -0.008(1) -0.1305(6) 0.4215(9) 0.089(4) Uani ? ?
C(12) -0.071(1) -0.0930(7) 0.3426(8) 0.086(4) Uani ? ?
C(13) -0.0269(8) -0.0231(6) 0.2979(7) 0.073(3) Uani ? ?
C(14) 0.1959(8) -0.0401(6) 0.1134(7) 0.070(3) Uani ? ?
C(15) 0.2524(10) -0.0985(7) 0.0573(9) 0.090(4) Uani ? ?
C(16) 0.371(1) -0.1035(6) 0.0605(8) 0.079(3) Uani ? ?
C(17) 0.4289(8) -0.0457(5) 0.1218(6) 0.066(3) Uani ? ?
C(18) 0.3684(7) 0.0144(5) 0.1773(6) 0.058(2) Uani ? ?
C(19) 0.6357(9) -0.0794(7) 0.1138(7) 0.076(3) Uani ? ?
C(20) 0.698(2) 0.263(1) 0.1933(9) 0.128(6) Uani ? ?
H(1) 0.3779 0.1856 0.3707 0.0921 Uani ? ?
H(2) 0.4919 0.1553 0.5183 0.1112 Uani ? ?
H(3) 0.4408 0.0440 0.6201 0.1018 Uani ? ?
H(4) 0.2869 -0.0412 0.5695 0.1015 Uani ? ?
H(5) 0.1385 -0.1183 0.5108 0.0961 Uani ? ?
H(6) -0.0358 -0.1810 0.4519 0.1050 Uani ? ?
H(7) -0.1418 -0.1158 0.3204 0.1017 Uani ? ?
H(8) -0.0704 0.0010 0.2427 0.0882 Uani ? ?
H(9) 0.1147 -0.0392 0.1109 0.0827 Uani ? ?
H(10) 0.2077 -0.1366 0.0155 0.1067 Uani ? ?
H(11) 0.4122 -0.1443 0.0224 0.0951 Uani ? ?
H(12) 0.4088 0.0540 0.2187 0.0689 Uani ? ?

loop_
_atom_type_symbol
_atom_type_oxidation_number
_atom_type_number_in_cell
_atom_type_scat_dispersion_real
_atom_type_scat_dispersion_imag
_atom_type_scat_source
C 0 80 0.003 0.002 InternationalTables
H 0 48 0.000 0.000 'International Tables'
N 0 16 0.006 0.003 'International Tables'
O 0 24 0.011 0.006 'International Tables'
F 0 12 0.017 0.010 'International Tables'
S 0 8 0.125 0.123 'International Tables'
Re 0 4 -1.018 7.231 'International Tables'

loop_
_geom_angle_atom_site_label_1
_geom_angle_atom_site_label_2
_geom_angle_atom_site_label_3
_geom_angle
_geom_angle_site_symmetry_1
_geom_angle_site_symmetry_2
_geom_angle_site_symmetry_3
_geom_angle_publ_flag
N(1) Re(1) N(2) 74.8(3) ? ? ? yes
N(1) Re(1) N(3) 86.3(2) ? ? ? yes
N(1) Re(1) C(1) 93.8(3) ? ? ? yes
N(1) Re(1) C(2) 99.0(3) ? ? ? yes
N(1) Re(1) C(3) 173.3(3) ? ? ? yes
N(2) Re(1) N(3) 83.7(3) ? ? ? yes
N(2) Re(1) C(1) 94.8(3) ? ? ? yes
N(2) Re(1) C(2) 172.9(3) ? ? ? yes
N(2) Re(1) C(3) 98.7(3) ? ? ? yes
N(3) Re(1) C(1) 178.5(3) ? ? ? yes
N(3) Re(1) C(2) 92.4(3) ? ? ? yes
N(3) Re(1) C(3) 91.1(3) ? ? ? yes
C(1) Re(1) C(2) 89.1(4) ? ? ? yes
C(1) Re(1) C(3) 88.7(4) ? ? ? yes
C(2) Re(1) C(3) 87.3(4) ? ? ? yes
O(4) S(2) O(5) 122(1) ? ? ? yes
O(4) S(2) O(6) 117(1) ? ? ? yes
O(4) S(2) C(20) 104.3(6) ? ? ? yes
O(5) S(2) O(6) 110.7(9) ? ? ? yes
O(5) S(2) C(20) 97.4(10) ? ? ? yes
O(6) S(2) C(20) 97.9(9) ? ? ? yes
Re(1) N(1) C(4) 125.0(6) ? ? ? yes
Re(1) N(1) C(8) 115.8(5) ? ? ? yes
C(4) N(1) C(8) 119.2(8) ? ? ? yes
Re(1) N(2) C(9) 116.8(5) ? ? ? yes
Re(1) N(2) C(13) 124.8(6) ? ? ? yes
C(9) N(2) C(13) 118.2(7) ? ? ? yes
Re(1) N(3) C(14) 120.1(5) ? ? ? yes
Re(1) N(3) C(18) 120.9(5) ? ? ? yes
C(14) N(3) C(18) 118.9(7) ? ? ? yes
C(17) N(4) C(19) 149.7(10) ? ? ? yes
Re(1) C(1) O(1) 179.7(8) ? ? ? yes
Re(1) C(2) O(2) 178.0(9) ? ? ? yes
Re(1) C(3) O(3) 178.2(9) ? ? ? yes
N(1) C(4) C(5) 122.3(10) ? ? ? yes
C(4) C(5) C(6) 119(1) ? ? ? yes
C(5) C(6) C(7) 118.6(10) ? ? ? yes
C(6) C(7) C(8) 122.0(10 ? ? ? yes
N(1) C(8) C(7) 118.3(9) ? ? ? yes
N(1) C(8) C(9) 116.6(7) ? ? ? yes
C(7) C(8) C(9) 125.0(9) ? ? ? yes
N(2) C(9) C(8) 115.4(7) ? ? ? yes
N(2) C(9) C(10) 119.9(9) ? ? ? yes
C(8) C(9) C(10) 124.6(9) ? ? ? yes
C(9) C(10) C(11) 120.4(10) ? ? ? yes
C(10) C(11) C(12) 119.4(9) ? ? ? yes
C(11) C(12) C(13) 118(1) ? ? ? yes
N(2) C(13) C(12) 123.8(10) ? ? ? yes
N(3) C(14) C(15) 122.0(8) ? ? ? yes
C(14) C(15) C(16) 121.1(9) ? ? ? yes
C(15) C(16) C(17) 116.7(9) ? ? ? yes
N(4) C(17) C(16) 120.5(8) ? ? ? yes
N(4) C(17) C(18) 118.7(8) ? ? ? yes
C(16) C(17) C(18) 120.7(9) ? ? ? yes
N(3) C(18) C(17) 120.5(7) ? ? ? yes
S(1) C(19) N(4) 176.8(10) ? ? ? yes
S(2) C(20) F(1) 114(1) ? ? ? yes
S(2) C(20) F(2) 110(1) ? ? ? yes
S(2) C(20) F(3) 110(1) ? ? ? yes
F(1) C(20) F(2) 108(1) ? ? ? yes
F(1) C(20) F(3) 108(1) ? ? ? yes
F(2) C(20) F(3) 104(1) ? ? ? yes

loop_
_geom_bond_atom_site_label_1
_geom_bond_atom_site_label_2
_geom_bond_distance
_geom_bond_site_symmetry_1
_geom_bond_site_symmetry_2
_geom_bond_publ_flag
Re(1) N(1) 2.171(6) ? ? yes
Re(1) N(2) 2.167(6) ? ? yes
Re(1) N(3) 2.225(6) ? ? yes
Re(1) C(1) 1.923(10) ? ? yes
Re(1) C(2) 1.916(9) ? ? yes
Re(1) C(3) 1.941(10) ? ? yes
S(1) C(19) 1.58(1) ? ? yes
S(2) O(4) 1.35(1) ? ? yes
S(2) O(5) 1.41(1) ? ? yes
S(2) O(6) 1.53(1) ? ? yes
S(2) C(20) 1.77(1) ? ? yes
F(1) C(20) 1.25(1) ? ? yes
F(2) C(20) 1.32(2) ? ? yes
F(3) C(20) 1.31(2) ? ? yes
O(1) C(1) 1.15(1) ? ? yes
O(2) C(2) 1.15(1) ? ? yes
O(3) C(3) 1.12(1) ? ? yes
N(1) C(4) 1.33(1) ? ? yes
N(1) C(8) 1.37(1) ? ? yes
N(2) C(9) 1.36(1) ? ? yes
N(2) C(13) 1.36(1) ? ? yes
N(3) C(14) 1.343(10) ? ? yes
N(3) C(18) 1.339(10) ? ? yes
N(4) C(17) 1.39(1) ? ? yes
N(4) C(19) 1.15(1) ? ? yes
C(4) C(5) 1.41(1) ? ? yes
C(5) C(6) 1.32(1) ? ? yes
C(6) C(7) 1.38(2) ? ? yes
C(7) C(8) 1.40(1) ? ? yes
C(8) C(9) 1.44(1) ? ? yes
C(9) C(10) 1.40(1) ? ? yes
C(10) C(11) 1.38(2) ? ? yes
C(11) C(12) 1.38(2) ? ? yes
C(12) C(13) 1.36(1) ? ? yes
C(14) C(15) 1.36(1) ? ? yes
C(15) C(16) 1.37(1) ? ? yes
C(16) C(17) 1.38(1) ? ? yes
C(17) C(18) 1.40(1) ? ? yes
